data_1503598
loop_
_publ_author_name
'Niu, Dawen'
'Hoye, Thomas R.'

_publ_section_title
;
 A concise total synthesis of (+-)- and (-)-okilactomycin d.
;
_journal_issue 3
_journal_name_full 'Organic letters'
_journal_page_first 828
_journal_page_last 831
_journal_paper_doi 10.1021/ol203355g
_journal_volume 14
_journal_year 2012
_chemical_absolute_configuration rm
_chemical_formula_moiety 'C24 H34 O4'
_chemical_formula_sum 'C24 H34 O4'
_chemical_formula_weight 386.51
_chemical_name_common Me_Oki_D_1115
_chemical_name_systematic
; 
 ? 
;
_space_group_IT_number 14
_symmetry_cell_setting monoclinic
_symmetry_space_group_name_Hall '-P 2ybc'
_symmetry_space_group_name_H-M 'P 1 21/c 1'
_atom_sites_solution_hydrogens geom
_atom_sites_solution_primary direct
_atom_sites_solution_secondary difmap
_audit_creation_method SHELXL-97
_cell_angle_alpha 90.00
_cell_angle_beta 112.9990(10)
_cell_angle_gamma 90.00
_cell_formula_units_Z 4
_cell_length_a 16.5126(11)
_cell_length_b 6.9927(5)
_cell_length_c 20.1398(13)
_cell_measurement_reflns_used 9144
_cell_measurement_temperature 173(2)
_cell_measurement_theta_max 27.49
_cell_measurement_theta_min 2.20
_cell_volume 2140.6(3)
_computing_cell_refinement 'Bruker SMART'
_computing_data_collection 'Bruker SMART'
_computing_data_reduction 'Bruker SAINT'
_computing_molecular_graphics 'Bruker SHELXTL'
_computing_publication_material 'Bruker SHELXTL'
_computing_structure_refinement 'SHELXL-97 (Sheldrick, 1997)'
_computing_structure_solution 'SHELXS-97 (Sheldrick, 1990)'
_diffrn_ambient_temperature 173(2)
_diffrn_measured_fraction_theta_full 0.994
_diffrn_measured_fraction_theta_max 0.994
_diffrn_measurement_device_type 'CCD area detector'
_diffrn_measurement_method 'phi and omega scans'
_diffrn_radiation_monochromator graphite
_diffrn_radiation_source 'fine-focus sealed tube'
_diffrn_radiation_type MoK\a
_diffrn_radiation_wavelength 0.71073
_diffrn_reflns_av_R_equivalents 0.0403
_diffrn_reflns_av_sigmaI/netI 0.0333
_diffrn_reflns_limit_h_max 21
_diffrn_reflns_limit_h_min -21
_diffrn_reflns_limit_k_max 9
_diffrn_reflns_limit_k_min -9
_diffrn_reflns_limit_l_max 25
_diffrn_reflns_limit_l_min -25
_diffrn_reflns_number 24069
_diffrn_reflns_theta_full 27.50
_diffrn_reflns_theta_max 27.50
_diffrn_reflns_theta_min 2.08
_exptl_absorpt_coefficient_mu 0.080
_exptl_absorpt_correction_T_max 0.991
_exptl_absorpt_correction_T_min 0.983
_exptl_absorpt_correction_type multi-scan
_exptl_absorpt_process_details 'SADABS, R. Blessing, 1995'
_exptl_crystal_colour colorless
_exptl_crystal_density_diffrn 1.199
_exptl_crystal_density_method 'not measured'
_exptl_crystal_description needle
_exptl_crystal_F_000 840
_exptl_crystal_size_max 0.40
_exptl_crystal_size_mid 0.18
_exptl_crystal_size_min 0.11
_refine_diff_density_max 0.296
_refine_diff_density_min -0.210
_refine_diff_density_rms 0.045
_refine_ls_extinction_method none
_refine_ls_goodness_of_fit_ref 1.044
_refine_ls_hydrogen_treatment constr
_refine_ls_matrix_type full
_refine_ls_number_parameters 259
_refine_ls_number_reflns 4876
_refine_ls_number_restraints 0
_refine_ls_restrained_S_all 1.044
_refine_ls_R_factor_all 0.0749
_refine_ls_R_factor_gt 0.0442
_refine_ls_shift/su_max 0.000
_refine_ls_shift/su_mean 0.000
_refine_ls_structure_factor_coef Fsqd
_refine_ls_weighting_details 'calc w=1/[\s^2^(Fo^2^)+(0.0536P)^2^+1.1676P] where P=(Fo^2^+2Fc^2^)/3'
_refine_ls_weighting_scheme calc
_refine_ls_wR_factor_gt 0.1065
_refine_ls_wR_factor_ref 0.1299
_reflns_number_gt 3437
_reflns_number_total 4876
_reflns_threshold_expression >2sigma(I)
_cod_data_source_file ol203355g_si_002.cif
_cod_data_source_block 10187m
_cod_depositor_comments
;
The following automatic conversions were performed:

'_symmetry_cell_setting' value 'Monoclinic' changed to 'monoclinic'
according to /home/saulius/struct/CIF-dictionaries/cif_core.dic
dictionary named 'cif_core.dic' version 2.4.1 from 2010-06-29.

Automatic conversion script
Id: cif_fix_values 1715 2011-07-08 13:25:40Z adriana 
;
_cod_original_sg_symbol_Hall -P2ybc
_cod_original_sg_symbol_H-M P2(1)/c
_cod_database_code 1503598

loop_
_symmetry_equiv_pos_as_xyz
'x, y, z'
'-x, y+1/2, -z+1/2'
'-x, -y, -z'
'x, -y-1/2, z-1/2'

loop_
_atom_site_label
_atom_site_type_symbol
_atom_site_fract_x
_atom_site_fract_y
_atom_site_fract_z
_atom_site_U_iso_or_equiv
_atom_site_adp_type
_atom_site_occupancy
_atom_site_symmetry_multiplicity
_atom_site_calc_flag
_atom_site_refinement_flags
O1 O 0.61355(9) 1.33443(19) 0.41232(7) 0.0373(3) Uani 1 1 d .
O2 O 0.71498(7) 1.25635(16) 0.52113(6) 0.0250(3) Uani 1 1 d .
O3 O 0.66520(7) 0.78941(17) 0.56190(6) 0.0272(3) Uani 1 1 d .
O4 O 0.46310(8) 0.9537(2) 0.39389(7) 0.0469(4) Uani 1 1 d .
C1 C 0.64350(11) 1.2162(3) 0.45913(9) 0.0251(4) Uani 1 1 d .
C2 C 0.61352(10) 1.0215(2) 0.46270(8) 0.0227(3) Uani 1 1 d .
C3 C 0.66644(10) 0.9506(2) 0.52725(8) 0.0211(3) Uani 1 1 d .
C4 C 0.59040(12) 0.6645(3) 0.53019(10) 0.0340(4) Uani 1 1 d .
H4A H 0.5943 0.5598 0.5636 0.051 Uiso 1 1 calc R
H4B H 0.5899 0.6119 0.4849 0.051 Uiso 1 1 calc R
H4C H 0.5362 0.7370 0.5204 0.051 Uiso 1 1 calc R
C5 C 0.74200(10) 1.0840(2) 0.56507(8) 0.0215(3) Uani 1 1 d .
C6 C 0.75528(11) 1.1320(3) 0.64229(9) 0.0256(4) Uani 1 1 d .
H6A H 0.7752 1.0161 0.6725 0.031 Uiso 1 1 calc R
H6B H 0.6984 1.1720 0.6435 0.031 Uiso 1 1 calc R
C7 C 0.82281(11) 1.2916(3) 0.67377(9) 0.0276(4) Uani 1 1 d .
H7A H 0.7949 1.4144 0.6506 0.033 Uiso 1 1 calc R
C8 C 0.84428(14) 1.3080(3) 0.75498(10) 0.0416(5) Uani 1 1 d .
H8A H 0.8796 1.4230 0.7741 0.062 Uiso 1 1 calc R
H8B H 0.8774 1.1950 0.7798 0.062 Uiso 1 1 calc R
H8C H 0.7895 1.3164 0.7629 0.062 Uiso 1 1 calc R
C9 C 0.90355(11) 1.2607(2) 0.65723(9) 0.0270(4) Uani 1 1 d .
C10 C 0.98418(12) 1.3771(3) 0.69972(11) 0.0386(5) Uani 1 1 d .
H10A H 1.0297 1.3543 0.6808 0.058 Uiso 1 1 calc R
H10B H 1.0063 1.3393 0.7506 0.058 Uiso 1 1 calc R
H10C H 0.9688 1.5132 0.6953 0.058 Uiso 1 1 calc R
C11 C 0.90360(11) 1.1410(3) 0.60585(9) 0.0262(4) Uani 1 1 d .
H11A H 0.9563 1.1338 0.5975 0.031 Uiso 1 1 calc R
C12 C 0.82862(10) 1.0162(2) 0.55969(8) 0.0222(3) Uani 1 1 d .
H12A H 0.8216 1.0371 0.5086 0.027 Uiso 1 1 calc R
C13 C 0.85181(11) 0.8026(2) 0.57667(9) 0.0254(4) Uani 1 1 d .
H13A H 0.8705 0.7824 0.6292 0.030 Uiso 1 1 calc R
H13B H 0.7982 0.7252 0.5519 0.030 Uiso 1 1 calc R
C14 C 0.92469(11) 0.7303(3) 0.55377(10) 0.0320(4) Uani 1 1 d .
H14A H 0.9792 0.8032 0.5805 0.038 Uiso 1 1 calc R
H14B H 0.9365 0.5944 0.5679 0.038 Uiso 1 1 calc R
C15 C 0.90346(12) 0.7476(3) 0.47284(10) 0.0320(4) Uani 1 1 d .
H15A H 0.9542 0.6985 0.4634 0.038 Uiso 1 1 calc R
H15B H 0.8965 0.8847 0.4595 0.038 Uiso 1 1 calc R
C16 C 0.82023(11) 0.6402(3) 0.42395(9) 0.0305(4) Uani 1 1 d .
H16A H 0.7740 0.6641 0.4435 0.037 Uiso 1 1 calc R
C17 C 0.83538(14) 0.4247(3) 0.42619(11) 0.0398(5) Uani 1 1 d .
H17A H 0.7811 0.3608 0.3948 0.060 Uiso 1 1 calc R
H17B H 0.8524 0.3787 0.4758 0.060 Uiso 1 1 calc R
H17C H 0.8824 0.3963 0.4095 0.060 Uiso 1 1 calc R
C18 C 0.78442(12) 0.7158(3) 0.34621(9) 0.0343(4) Uani 1 1 d .
H18A H 0.8104 0.6399 0.3179 0.041 Uiso 1 1 calc R
H18B H 0.8038 0.8500 0.3467 0.041 Uiso 1 1 calc R
C19 C 0.68366(12) 0.7081(3) 0.30804(9) 0.0319(4) Uani 1 1 d .
H19A H 0.6641 0.5721 0.3060 0.038 Uiso 1 1 calc R
C20 C 0.65432(15) 0.7849(4) 0.23071(10) 0.0475(6) Uani 1 1 d .
H20A H 0.5901 0.7766 0.2066 0.071 Uiso 1 1 calc R
H20B H 0.6814 0.7086 0.2041 0.071 Uiso 1 1 calc R
H20C H 0.6727 0.9187 0.2321 0.071 Uiso 1 1 calc R
C21 C 0.64414(11) 0.8226(3) 0.35138(9) 0.0257(4) Uani 1 1 d .
H21A H 0.6823 0.9123 0.3842 0.031 Uiso 1 1 calc R
C22 C 0.56238(11) 0.8143(2) 0.34963(9) 0.0248(4) Uani 1 1 d .
C23 C 0.49070(13) 0.6891(3) 0.29960(11) 0.0400(5) Uani 1 1 d .
H23A H 0.5163 0.5935 0.2779 0.060 Uiso 1 1 calc R
H23B H 0.4483 0.7676 0.2615 0.060 Uiso 1 1 calc R
H23C H 0.4607 0.6243 0.3267 0.060 Uiso 1 1 calc R
C24 C 0.53899(10) 0.9326(3) 0.40036(9) 0.0257(4) Uani 1 1 d .

loop_
_atom_site_aniso_label
_atom_site_aniso_U_11
_atom_site_aniso_U_22
_atom_site_aniso_U_33
_atom_site_aniso_U_23
_atom_site_aniso_U_13
_atom_site_aniso_U_12
O1 0.0383(7) 0.0339(7) 0.0300(7) 0.0076(6) 0.0027(6) 0.0075(6)
O2 0.0255(6) 0.0221(6) 0.0223(6) 0.0011(5) 0.0039(5) 0.0012(5)
O3 0.0248(6) 0.0276(6) 0.0270(6) 0.0021(5) 0.0076(5) -0.0039(5)
O4 0.0182(6) 0.0781(11) 0.0413(8) -0.0182(8) 0.0083(6) 0.0011(7)
C1 0.0223(8) 0.0290(9) 0.0227(8) -0.0013(7) 0.0074(6) 0.0057(7)
C2 0.0180(7) 0.0288(9) 0.0220(8) -0.0038(7) 0.0085(6) 0.0028(6)
C3 0.0197(7) 0.0227(8) 0.0218(8) -0.0034(6) 0.0092(6) 0.0016(6)
C4 0.0332(9) 0.0315(10) 0.0379(10) -0.0040(8) 0.0146(8) -0.0103(8)
C5 0.0219(8) 0.0219(8) 0.0190(7) 0.0010(6) 0.0061(6) 0.0011(6)
C6 0.0247(8) 0.0313(9) 0.0206(8) -0.0025(7) 0.0086(7) 0.0001(7)
C7 0.0301(9) 0.0248(9) 0.0210(8) -0.0036(7) 0.0024(7) 0.0019(7)
C8 0.0446(11) 0.0495(13) 0.0250(9) -0.0112(9) 0.0074(8) 0.0009(10)
C9 0.0254(8) 0.0257(9) 0.0231(8) 0.0041(7) 0.0020(7) -0.0029(7)
C10 0.0332(10) 0.0351(11) 0.0356(10) 0.0005(8) 0.0004(8) -0.0089(8)
C11 0.0195(8) 0.0306(9) 0.0266(8) 0.0050(7) 0.0070(7) -0.0015(7)
C12 0.0204(8) 0.0279(9) 0.0173(7) 0.0005(6) 0.0064(6) 0.0012(6)
C13 0.0248(8) 0.0270(9) 0.0224(8) 0.0010(7) 0.0071(7) 0.0031(7)
C14 0.0248(8) 0.0364(10) 0.0317(9) 0.0001(8) 0.0076(7) 0.0069(7)
C15 0.0287(9) 0.0367(10) 0.0353(10) 0.0042(8) 0.0176(8) 0.0059(8)
C16 0.0251(8) 0.0452(11) 0.0243(8) 0.0060(8) 0.0132(7) 0.0084(8)
C17 0.0412(11) 0.0444(12) 0.0317(10) 0.0051(9) 0.0121(9) 0.0014(9)
C18 0.0310(9) 0.0483(12) 0.0274(9) 0.0065(8) 0.0155(8) 0.0135(8)
C19 0.0314(9) 0.0383(10) 0.0229(8) -0.0035(8) 0.0073(7) 0.0116(8)
C20 0.0513(12) 0.0646(15) 0.0230(9) -0.0004(9) 0.0104(9) 0.0283(11)
C21 0.0238(8) 0.0285(9) 0.0205(8) -0.0048(7) 0.0040(6) 0.0036(7)
C22 0.0237(8) 0.0241(9) 0.0212(8) -0.0011(7) 0.0030(6) 0.0017(7)
C23 0.0322(10) 0.0395(11) 0.0390(11) -0.0108(9) 0.0038(8) -0.0057(8)
C24 0.0185(8) 0.0324(10) 0.0236(8) 0.0003(7) 0.0052(6) 0.0019(7)

loop_
_atom_type_symbol
_atom_type_description
_atom_type_scat_dispersion_real
_atom_type_scat_dispersion_imag
_atom_type_scat_source
C C 0.0033 0.0016 'International Tables Vol C Tables 4.2.6.8 and 6.1.1.4'
H H 0.0000 0.0000 'International Tables Vol C Tables 4.2.6.8 and 6.1.1.4'
O O 0.0106 0.0060 'International Tables Vol C Tables 4.2.6.8 and 6.1.1.4'

loop_
_geom_angle_atom_site_label_1
_geom_angle_atom_site_label_2
_geom_angle_atom_site_label_3
_geom_angle
C1 O2 C5 109.51(12)
C3 O3 C4 117.84(13)
O1 C1 O2 121.08(16)
O1 C1 C2 129.40(16)
O2 C1 C2 109.51(14)
C3 C2 C1 106.64(14)
C3 C2 C24 131.55(16)
C1 C2 C24 121.75(14)
O3 C3 C2 132.98(15)
O3 C3 C5 116.08(13)
C2 C3 C5 110.93(14)
O3 C4 H4A 109.5
O3 C4 H4B 109.5
H4A C4 H4B 109.5
O3 C4 H4C 109.5
H4A C4 H4C 109.5
H4B C4 H4C 109.5
O2 C5 C3 102.05(12)
O2 C5 C6 109.03(13)
C3 C5 C6 114.46(13)
O2 C5 C12 106.39(12)
C3 C5 C12 112.33(13)
C6 C5 C12 111.75(13)
C5 C6 C7 112.05(14)
C5 C6 H6A 109.2
C7 C6 H6A 109.2
C5 C6 H6B 109.2
C7 C6 H6B 109.2
H6A C6 H6B 107.9
C9 C7 C6 111.56(14)
C9 C7 C8 112.90(14)
C6 C7 C8 108.87(15)
C9 C7 H7A 107.8
C6 C7 H7A 107.8
C8 C7 H7A 107.8
C7 C8 H8A 109.5
C7 C8 H8B 109.5
H8A C8 H8B 109.5
C7 C8 H8C 109.5
H8A C8 H8C 109.5
H8B C8 H8C 109.5
C11 C9 C10 120.77(17)
C11 C9 C7 122.01(15)
C10 C9 C7 117.18(16)
C9 C10 H10A 109.5
C9 C10 H10B 109.5
H10A C10 H10B 109.5
C9 C10 H10C 109.5
H10A C10 H10C 109.5
H10B C10 H10C 109.5
C9 C11 C12 126.53(15)
C9 C11 H11A 116.7
C12 C11 H11A 116.7
C11 C12 C13 110.55(13)
C11 C12 C5 109.79(13)
C13 C12 C5 115.81(13)
C11 C12 H12A 106.7
C13 C12 H12A 106.7
C5 C12 H12A 106.7
C14 C13 C12 114.05(14)
C14 C13 H13A 108.7
C12 C13 H13A 108.7
C14 C13 H13B 108.7
C12 C13 H13B 108.7
H13A C13 H13B 107.6
C15 C14 C13 114.44(14)
C15 C14 H14A 108.6
C13 C14 H14A 108.6
C15 C14 H14B 108.6
C13 C14 H14B 108.6
H14A C14 H14B 107.6
C14 C15 C16 114.75(15)
C14 C15 H15A 108.6
C16 C15 H15A 108.6
C14 C15 H15B 108.6
C16 C15 H15B 108.6
H15A C15 H15B 107.6
C17 C16 C18 111.33(16)
C17 C16 C15 111.60(15)
C18 C16 C15 112.13(16)
C17 C16 H16A 107.2
C18 C16 H16A 107.2
C15 C16 H16A 107.2
C16 C17 H17A 109.5
C16 C17 H17B 109.5
H17A C17 H17B 109.5
C16 C17 H17C 109.5
H17A C17 H17C 109.5
H17B C17 H17C 109.5
C16 C18 C19 114.09(15)
C16 C18 H18A 108.7
C19 C18 H18A 108.7
C16 C18 H18B 108.7
C19 C18 H18B 108.7
H18A C18 H18B 107.6
C21 C19 C20 111.40(15)
C21 C19 C18 108.70(14)
C20 C19 C18 110.23(16)
C21 C19 H19A 108.8
C20 C19 H19A 108.8
C18 C19 H19A 108.8
C19 C20 H20A 109.5
C19 C20 H20B 109.5
H20A C20 H20B 109.5
C19 C20 H20C 109.5
H20A C20 H20C 109.5
H20B C20 H20C 109.5
C22 C21 C19 128.50(16)
C22 C21 H21A 115.8
C19 C21 H21A 115.8
C21 C22 C24 119.42(15)
C21 C22 C23 124.46(16)
C24 C22 C23 116.11(15)
C22 C23 H23A 109.5
C22 C23 H23B 109.5
H23A C23 H23B 109.5
C22 C23 H23C 109.5
H23A C23 H23C 109.5
H23B C23 H23C 109.5
O4 C24 C22 122.01(15)
O4 C24 C2 120.71(15)
C22 C24 C2 117.25(13)

loop_
_geom_bond_atom_site_label_1
_geom_bond_atom_site_label_2
_geom_bond_distance
O1 C1 1.205(2)
O2 C1 1.3708(19)
O2 C5 1.4579(19)
O3 C3 1.330(2)
O3 C4 1.442(2)
O4 C24 1.217(2)
C1 C2 1.460(2)
C2 C3 1.346(2)
C2 C24 1.507(2)
C3 C5 1.505(2)
C4 H4A 0.9800
C4 H4B 0.9800
C4 H4C 0.9800
C5 C6 1.521(2)
C5 C12 1.550(2)
C6 C7 1.529(2)
C6 H6A 0.9900
C6 H6B 0.9900
C7 C9 1.511(3)
C7 C8 1.537(2)
C7 H7A 1.0000
C8 H8A 0.9800
C8 H8B 0.9800
C8 H8C 0.9800
C9 C11 1.331(2)
C9 C10 1.509(2)
C10 H10A 0.9800
C10 H10B 0.9800
C10 H10C 0.9800
C11 C12 1.503(2)
C11 H11A 0.9500
C12 C13 1.547(2)
C12 H12A 1.0000
C13 C14 1.533(2)
C13 H13A 0.9900
C13 H13B 0.9900
C14 C15 1.532(2)
C14 H14A 0.9900
C14 H14B 0.9900
C15 C16 1.538(3)
C15 H15A 0.9900
C15 H15B 0.9900
C16 C17 1.525(3)
C16 C18 1.535(2)
C16 H16A 1.0000
C17 H17A 0.9800
C17 H17B 0.9800
C17 H17C 0.9800
C18 C19 1.537(2)
C18 H18A 0.9900
C18 H18B 0.9900
C19 C21 1.508(2)
C19 C20 1.536(3)
C19 H19A 1.0000
C20 H20A 0.9800
C20 H20B 0.9800
C20 H20C 0.9800
C21 C22 1.338(2)
C21 H21A 0.9500
C22 C24 1.478(2)
C22 C23 1.501(2)
C23 H23A 0.9800
C23 H23B 0.9800
C23 H23C 0.9800

loop_
_geom_torsion_atom_site_label_1
_geom_torsion_atom_site_label_2
_geom_torsion_atom_site_label_3
_geom_torsion_atom_site_label_4
_geom_torsion
C5 O2 C1 O1 -174.87(15)
C5 O2 C1 C2 6.42(17)
O1 C1 C2 C3 -177.34(17)
O2 C1 C2 C3 1.23(18)
O1 C1 C2 C24 5.0(3)
O2 C1 C2 C24 -176.44(14)
C4 O3 C3 C2 -6.0(3)
C4 O3 C3 C5 175.28(14)
C1 C2 C3 O3 173.04(16)
C24 C2 C3 O3 -9.6(3)
C1 C2 C3 C5 -8.23(18)
C24 C2 C3 C5 169.13(16)
C1 O2 C5 C3 -10.58(16)
C1 O2 C5 C6 -132.02(13)
C1 O2 C5 C12 107.31(14)
O3 C3 C5 O2 -169.37(12)
C2 C3 C5 O2 11.67(17)
O3 C3 C5 C6 -51.76(19)
C2 C3 C5 C6 129.28(15)
O3 C3 C5 C12 77.07(17)
C2 C3 C5 C12 -101.89(16)
O2 C5 C6 C7 -57.31(17)
C3 C5 C6 C7 -170.85(14)
C12 C5 C6 C7 60.02(18)
C5 C6 C7 C9 -45.14(19)
C5 C6 C7 C8 -170.39(15)
C6 C7 C9 C11 17.0(2)
C8 C7 C9 C11 140.00(18)
C6 C7 C9 C10 -165.18(15)
C8 C7 C9 C10 -42.2(2)
C10 C9 C11 C12 179.74(16)
C7 C9 C11 C12 -2.5(3)
C9 C11 C12 C13 -113.62(19)
C9 C11 C12 C5 15.4(2)
O2 C5 C12 C11 76.07(15)
C3 C5 C12 C11 -173.07(13)
C6 C5 C12 C11 -42.84(18)
O2 C5 C12 C13 -157.88(13)
C3 C5 C12 C13 -47.02(18)
C6 C5 C12 C13 83.22(17)
C11 C12 C13 C14 -68.08(18)
C5 C12 C13 C14 166.26(14)
C12 C13 C14 C15 -60.1(2)
C13 C14 C15 C16 -58.7(2)
C14 C15 C16 C17 -74.2(2)
C14 C15 C16 C18 160.13(15)
C17 C16 C18 C19 87.6(2)
C15 C16 C18 C19 -146.54(16)
C16 C18 C19 C21 58.1(2)
C16 C18 C19 C20 -179.55(17)
C20 C19 C21 C22 77.8(3)
C18 C19 C21 C22 -160.55(18)
C19 C21 C22 C24 176.36(17)
C19 C21 C22 C23 -2.7(3)
C21 C22 C24 O4 168.31(18)
C23 C22 C24 O4 -12.5(3)
C21 C22 C24 C2 -13.8(2)
C23 C22 C24 C2 165.30(16)
C3 C2 C24 O4 95.5(2)
C1 C2 C24 O4 -87.4(2)
C3 C2 C24 C22 -82.3(2)
C1 C2 C24 C22 94.68(19)
